data_2231593
loop_
_publ_author_name
'Dong, Ying-ying'
'Cao, Xi-chuan'

_publ_section_title
;
 <i>N</i>^1^,<i>N</i>^3^-Bis(pyridin-3-ylmethyl)isophthalamide
 dihydrate
;
_journal_coeditor_code LH5294
_journal_issue 9
_journal_name_full 'Acta Crystallographica Section E'
_journal_page_first o2339
_journal_paper_doi 10.1107/S1600536811031965
_journal_volume 67
_journal_year 2011
_chemical_formula_iupac 'C20 H18 N4 O2, 2H2 O'
_chemical_formula_moiety 'C20 H18 N4 O2, 2(H2 O)'
_chemical_formula_sum 'C20 H22 N4 O4'
_chemical_formula_weight 382.42
_chemical_name_systematic
;
<i>N</i>^1^,<i>N</i>^3^-Bis(pyridin-3-ylmethyl)isophthalamide dihydrate
;
_space_group_IT_number 15
_symmetry_cell_setting monoclinic
_symmetry_space_group_name_Hall '-C 2yc'
_symmetry_space_group_name_H-M 'C 1 2/c 1'
_atom_sites_solution_hydrogens geom
_atom_sites_solution_primary direct
_atom_sites_solution_secondary difmap
_cell_angle_alpha 90.00
_cell_angle_beta 107.493(2)
_cell_angle_gamma 90.00
_cell_formula_units_Z 4
_cell_length_a 23.0097(8)
_cell_length_b 7.0040(2)
_cell_length_c 12.4483(4)
_cell_measurement_reflns_used 2484
_cell_measurement_temperature 296(2)
_cell_measurement_theta_max 27.26
_cell_measurement_theta_min 3.05
_cell_volume 1913.39(11)
_computing_cell_refinement 'SAINT (Bruker, 1998)'
_computing_data_collection 'SMART (Bruker, 1998)'
_computing_data_reduction 'SAINT (Bruker, 1998)'
_computing_molecular_graphics 'DIAMOND (Brandenburg, 1999)'
_computing_publication_material 'SHELXTL (Sheldrick, 2008)'
_computing_structure_refinement 'SHELXL97 (Sheldrick, 2008)'
_computing_structure_solution 'SHELXS97 (Sheldrick, 2008)'
_diffrn_ambient_temperature 296(2)
_diffrn_measured_fraction_theta_full 1.000
_diffrn_measured_fraction_theta_max 1.000
_diffrn_measurement_device_type 'Bruker SMART CCD'
_diffrn_measurement_method '\f and \w'
_diffrn_radiation_monochromator graphite
_diffrn_radiation_source 'fine-focus sealed tube'
_diffrn_radiation_type MoK\a
_diffrn_radiation_wavelength 0.71073
_diffrn_reflns_av_R_equivalents 0.0257
_diffrn_reflns_av_sigmaI/netI 0.0198
_diffrn_reflns_limit_h_max 27
_diffrn_reflns_limit_h_min -27
_diffrn_reflns_limit_k_max 8
_diffrn_reflns_limit_k_min -8
_diffrn_reflns_limit_l_max 14
_diffrn_reflns_limit_l_min -14
_diffrn_reflns_number 7105
_diffrn_reflns_theta_full 25.00
_diffrn_reflns_theta_max 25.00
_diffrn_reflns_theta_min 1.86
_exptl_absorpt_coefficient_mu 0.095
_exptl_absorpt_correction_T_max 0.9860
_exptl_absorpt_correction_T_min 0.9813
_exptl_absorpt_correction_type multi-scan
_exptl_absorpt_process_details '(SADADS; Sheldrick, 1996)'
_exptl_crystal_colour Colorless
_exptl_crystal_density_diffrn 1.328
_exptl_crystal_density_method 'not measured'
_exptl_crystal_description Block
_exptl_crystal_F_000 808
_exptl_crystal_size_max 0.20
_exptl_crystal_size_mid 0.20
_exptl_crystal_size_min 0.15
_refine_diff_density_max 0.169
_refine_diff_density_min -0.138
_refine_ls_goodness_of_fit_ref 1.023
_refine_ls_hydrogen_treatment mixed
_refine_ls_matrix_type full
_refine_ls_number_parameters 137
_refine_ls_number_reflns 1687
_refine_ls_number_restraints 0
_refine_ls_restrained_S_all 1.023
_refine_ls_R_factor_all 0.0481
_refine_ls_R_factor_gt 0.0385
_refine_ls_shift/su_max 0.000
_refine_ls_shift/su_mean 0.000
_refine_ls_structure_factor_coef Fsqd
_refine_ls_weighting_details 'calc w=1/[\s^2^(Fo^2^)+(0.0574P)^2^+0.8895P] where P=(Fo^2^+2Fc^2^)/3'
_refine_ls_weighting_scheme calc
_refine_ls_wR_factor_gt 0.1053
_refine_ls_wR_factor_ref 0.1130
_reflns_number_gt 1350
_reflns_number_total 1687
_reflns_threshold_expression I>2\s(I)
_cod_data_source_file lh5294.cif
_cod_data_source_block I
_cod_original_sg_symbol_H-M 'C 2/c'
_cod_database_code 2231593
_cod_database_fobs_code 2231593

loop_
_symmetry_equiv_pos_as_xyz
'x, y, z'
'-x, y, -z+1/2'
'x+1/2, y+1/2, z'
'-x+1/2, y+1/2, -z+1/2'
'-x, -y, -z'
'x, -y, z-1/2'
'-x+1/2, -y+1/2, -z'
'x+1/2, -y+1/2, z-1/2'

loop_
_atom_site_type_symbol
_atom_site_label
_atom_site_fract_x
_atom_site_fract_y
_atom_site_fract_z
_atom_site_U_iso_or_equiv
_atom_site_adp_type
_atom_site_calc_flag
_atom_site_refinement_flags
_atom_site_occupancy
_atom_site_symmetry_multiplicity
C C1 0.26370(7) 0.5013(2) 0.48897(15) 0.0532(5) Uani d . 1 1
H H1 0.2776 0.5491 0.5619 0.064 Uiso calc R 1 1
C C2 0.30590(7) 0.4263(2) 0.44286(13) 0.0440(4) Uani d . 1 1
C C3 0.28433(8) 0.3535(3) 0.33491(15) 0.0614(5) Uani d . 1 1
H H3 0.3112 0.3006 0.3004 0.074 Uiso calc R 1 1
C C4 0.22323(9) 0.3594(3) 0.27895(16) 0.0706(6) Uani d . 1 1
H H4 0.2081 0.3095 0.2067 0.085 Uiso calc R 1 1
C C5 0.18480(8) 0.4404(3) 0.33149(19) 0.0681(6) Uani d . 1 1
H H5 0.1435 0.4469 0.2924 0.082 Uiso calc R 1 1
C C6 0.37282(7) 0.4242(3) 0.50748(13) 0.0500(4) Uani d . 1 1
H H6A 0.3792 0.4938 0.5774 0.060 Uiso calc R 1 1
H H6B 0.3858 0.2933 0.5262 0.060 Uiso calc R 1 1
C C7 0.43779(6) 0.4081(2) 0.38248(13) 0.0442(4) Uani d . 1 1
C C8 0.47085(6) 0.5210(2) 0.31622(12) 0.0402(4) Uani d . 1 1
C C9 0.5000 0.4233(3) 0.2500 0.0402(5) Uani d S 1 2
H H9 0.5000 0.2905 0.2500 0.048 Uiso calc SR 1 2
C C10 0.47222(7) 0.7191(3) 0.31698(14) 0.0544(5) Uani d . 1 1
H H10 0.4542 0.7863 0.3631 0.065 Uiso calc R 1 1
C C11 0.5000 0.8164(4) 0.2500 0.0655(8) Uani d S 1 2
H H11 0.5000 0.9492 0.2500 0.079 Uiso calc SR 1 2
H H1W 0.1383(14) 0.563(4) 0.494(2) 0.126(10) Uiso d . 1 1
H H2W 0.0893(14) 0.482(5) 0.548(3) 0.141(11) Uiso d . 1 1
N N1 0.40984(5) 0.5090(2) 0.44382(11) 0.0470(4) Uani d . 1 1
H H1A 0.4140 0.6311 0.4457 0.056 Uiso calc R 1 1
N N2 0.20366(7) 0.5099(2) 0.43535(15) 0.0662(5) Uani d . 1 1
O O1 0.43603(5) 0.23240(18) 0.37774(11) 0.0644(4) Uani d . 1 1
O O2 0.10649(7) 0.5921(2) 0.52588(15) 0.0810(5) Uani d . 1 1

loop_
_atom_site_aniso_label
_atom_site_aniso_U_11
_atom_site_aniso_U_22
_atom_site_aniso_U_33
_atom_site_aniso_U_12
_atom_site_aniso_U_13
_atom_site_aniso_U_23
C1 0.0526(10) 0.0520(10) 0.0644(11) -0.0028(8) 0.0316(8) -0.0020(8)
C2 0.0488(8) 0.0400(9) 0.0508(9) -0.0032(7) 0.0263(7) 0.0027(7)
C3 0.0595(10) 0.0687(13) 0.0624(11) -0.0019(9) 0.0282(9) -0.0078(9)
C4 0.0648(12) 0.0808(15) 0.0648(12) -0.0124(10) 0.0173(10) -0.0058(11)
C5 0.0477(10) 0.0721(13) 0.0825(14) -0.0080(9) 0.0167(9) 0.0105(11)
C6 0.0495(9) 0.0574(11) 0.0509(9) 0.0000(8) 0.0271(7) 0.0031(8)
C7 0.0406(8) 0.0453(10) 0.0512(9) 0.0011(7) 0.0205(7) 0.0030(7)
C8 0.0335(7) 0.0442(9) 0.0459(8) 0.0006(6) 0.0163(6) 0.0010(7)
C9 0.0361(10) 0.0374(11) 0.0496(12) 0.000 0.0167(9) 0.000
C10 0.0614(10) 0.0458(10) 0.0700(11) 0.0029(8) 0.0410(9) -0.0033(8)
C11 0.0823(18) 0.0390(13) 0.097(2) 0.000 0.0606(16) 0.000
N1 0.0461(7) 0.0473(8) 0.0568(8) -0.0013(6) 0.0295(6) 0.0014(6)
N2 0.0513(9) 0.0639(10) 0.0945(13) 0.0020(7) 0.0388(8) 0.0039(9)
O1 0.0800(9) 0.0451(8) 0.0886(9) 0.0000(6) 0.0566(7) 0.0049(6)
O2 0.0929(10) 0.0548(9) 0.1232(13) 0.0019(7) 0.0745(10) -0.0074(8)

loop_
_atom_type_symbol
_atom_type_description
_atom_type_scat_dispersion_real
_atom_type_scat_dispersion_imag
_atom_type_scat_source
C C 0.0033 0.0016 'International Tables Vol C Tables 4.2.6.8 and 6.1.1.4'
H H 0.0000 0.0000 'International Tables Vol C Tables 4.2.6.8 and 6.1.1.4'
N N 0.0061 0.0033 'International Tables Vol C Tables 4.2.6.8 and 6.1.1.4'
O O 0.0106 0.0060 'International Tables Vol C Tables 4.2.6.8 and 6.1.1.4'

loop_
_geom_angle_atom_site_label_1
_geom_angle_atom_site_label_2
_geom_angle_atom_site_label_3
_geom_angle_site_symmetry_1
_geom_angle
N2 C1 C2 . 124.12(17)
N2 C1 H1 . 117.9
C2 C1 H1 . 117.9
C1 C2 C3 . 117.08(15)
C1 C2 C6 . 121.21(14)
C3 C2 C6 . 121.70(14)
C4 C3 C2 . 119.80(17)
C4 C3 H3 . 120.1
C2 C3 H3 . 120.1
C3 C4 C5 . 118.73(18)
C3 C4 H4 . 120.6
C5 C4 H4 . 120.6
N2 C5 C4 . 123.23(17)
N2 C5 H5 . 118.4
C4 C5 H5 . 118.4
N1 C6 C2 . 112.14(12)
N1 C6 H6A . 109.2
C2 C6 H6A . 109.2
N1 C6 H6B . 109.2
C2 C6 H6B . 109.2
H6A C6 H6B . 107.9
O1 C7 N1 . 122.70(14)
O1 C7 C8 . 120.90(14)
N1 C7 C8 . 116.38(14)
C10 C8 C9 . 118.85(14)
C10 C8 C7 . 122.41(13)
C9 C8 C7 . 118.72(14)
C8 C9 C8 2_655 121.0(2)
C8 C9 H9 2_655 119.5
C8 C9 H9 . 119.5
C11 C10 C8 . 120.36(15)
C11 C10 H10 . 119.8
C8 C10 H10 . 119.8
C10 C11 C10 2_655 120.5(2)
C10 C11 H11 2_655 119.7
C10 C11 H11 . 119.7
C7 N1 C6 . 123.79(14)
C7 N1 H1A . 118.1
C6 N1 H1A . 118.1
C5 N2 C1 . 117.01(15)
H1W O2 H2W . 113(2)

loop_
_geom_bond_atom_site_label_1
_geom_bond_atom_site_label_2
_geom_bond_site_symmetry_2
_geom_bond_distance
C1 N2 . 1.343(2)
C1 C2 . 1.372(2)
C1 H1 . 0.9300
C2 C3 . 1.383(2)
C2 C6 . 1.508(2)
C3 C4 . 1.369(3)
C3 H3 . 0.9300
C4 C5 . 1.371(3)
C4 H4 . 0.9300
C5 N2 . 1.326(3)
C5 H5 . 0.9300
C6 N1 . 1.4534(18)
C6 H6A . 0.9700
C6 H6B . 0.9700
C7 O1 . 1.232(2)
C7 N1 . 1.3383(19)
C7 C8 . 1.504(2)
C8 C10 . 1.388(2)
C8 C9 . 1.3892(17)
C9 C8 2_655 1.3892(17)
C9 H9 . 0.9300
C10 C11 . 1.374(2)
C10 H10 . 0.9300
C11 C10 2_655 1.374(2)
C11 H11 . 0.9300
N1 H1A . 0.8600
O2 H1W . 0.95(3)
O2 H2W . 0.95(3)

loop_
_geom_hbond_atom_site_label_D
_geom_hbond_atom_site_label_H
_geom_hbond_atom_site_label_A
_geom_hbond_site_symmetry_A
_geom_hbond_distance_DH
_geom_hbond_distance_HA
_geom_hbond_distance_DA
_geom_hbond_angle_DHA
N1 H1A O2 7_566 0.86 2.05 2.859(2) 156.1
O2 H2W O1 7_556 0.95(3) 1.94(3) 2.875(2) 169(3)
O2 H1W N2 . 0.95(3) 1.90(3) 2.849(2) 178(3)

loop_
_geom_torsion_atom_site_label_1
_geom_torsion_atom_site_label_2
_geom_torsion_atom_site_label_3
_geom_torsion_atom_site_label_4
_geom_torsion_site_symmetry_4
_geom_torsion
N2 C1 C2 C3 . -0.9(3)
N2 C1 C2 C6 . 179.05(15)
C1 C2 C3 C4 . 0.4(3)
C6 C2 C3 C4 . -179.58(17)
C2 C3 C4 C5 . 0.8(3)
C3 C4 C5 N2 . -1.6(3)
C1 C2 C6 N1 . -127.37(16)
C3 C2 C6 N1 . 52.6(2)
O1 C7 C8 C10 . 178.05(16)
N1 C7 C8 C10 . -0.6(2)
O1 C7 C8 C9 . -0.6(2)
N1 C7 C8 C9 . -179.21(11)
C10 C8 C9 C8 2_655 -1.20(11)
C7 C8 C9 C8 2_655 177.47(14)
C9 C8 C10 C11 . 2.4(2)
C7 C8 C10 C11 . -176.19(12)
C8 C10 C11 C10 2_655 -1.24(11)
O1 C7 N1 C6 . -2.4(2)
C8 C7 N1 C6 . 176.18(13)
C2 C6 N1 C7 . -95.97(18)
C4 C5 N2 C1 . 1.1(3)
C2 C1 N2 C5 . 0.2(3)
